data_7204873
loop_
_publ_author_name
'Basavoju, Srinivas'
'Aitipamula, Srinivasulu'
'Desiraju, Gautam R.'

_publ_section_title
;
 Host?guest and network structures of some tetraphenylmethane
 derivativesElectronic supplementary information (ESI) available: ORTEP
 diagrams of the compounds in this study; structure solution and
 refinement details for (TCTPM)&#xFFFD;(MeCN)0.5. See
 http://www.rsc.org/suppdata/ce/b4/b403858b/
;
_journal_issue 25
_journal_name_full CrystEngComm
_journal_page_first 120
_journal_paper_doi 10.1039/b403858b
_journal_volume 6
_journal_year 2004
_chemical_formula_moiety 'C78 H54 N6 O16'
_chemical_formula_sum 'C78 H54 N6 O16'
_chemical_formula_weight 1331.27
_chemical_melting_point 240
_chemical_name_common bis(4-nitrophenyl)diphenylmethane-THF
_chemical_name_systematic bis(4-nitrophenyl)diphenylmethane-THF
_space_group_IT_number 148
_symmetry_cell_setting trigonal
_symmetry_space_group_name_Hall '-R 3'
_symmetry_space_group_name_H-M 'R -3 :H'
_atom_sites_solution_hydrogens geom
_atom_sites_solution_primary direct
_atom_sites_solution_secondary difmap
_audit_creation_method SHELXL-97
_cell_angle_alpha 90.00
_cell_angle_beta 90.00
_cell_angle_gamma 120.00
_cell_formula_units_Z 6
_cell_length_a 20.916(3)
_cell_length_b 20.916(3)
_cell_length_c 25.122(5)
_cell_measurement_temperature 293(2)
_cell_volume 9518(3)
_computing_structure_refinement 'SHELXL-97 (Sheldrick, 1997)'
_computing_structure_solution 'SHELXS-97 (Sheldrick, 1990)'
_diffrn_ambient_temperature 293(2)
_diffrn_measured_fraction_theta_full 0.990
_diffrn_measured_fraction_theta_max 0.990
_diffrn_radiation_monochromator graphite
_diffrn_radiation_source 'fine-focus sealed tube'
_diffrn_radiation_type MoK\a
_diffrn_radiation_wavelength 0.71073
_diffrn_reflns_av_R_equivalents 0.0000
_diffrn_reflns_av_sigmaI/netI 0.0503
_diffrn_reflns_limit_h_max 23
_diffrn_reflns_limit_h_min 0
_diffrn_reflns_limit_k_max 18
_diffrn_reflns_limit_k_min -18
_diffrn_reflns_limit_l_max 27
_diffrn_reflns_limit_l_min -8
_diffrn_reflns_number 3012
_diffrn_reflns_theta_full 23.24
_diffrn_reflns_theta_max 23.24
_diffrn_reflns_theta_min 2.39
_exptl_absorpt_coefficient_mu 0.079
_exptl_absorpt_correction_type none
_exptl_crystal_colour colorless
_exptl_crystal_density_diffrn 1.394
_exptl_crystal_density_method 'not measured'
_exptl_crystal_description needles
_exptl_crystal_F_000 3591
_exptl_crystal_size_max 0.35
_exptl_crystal_size_mid 0.30
_exptl_crystal_size_min 0.25
_refine_diff_density_max 0.245
_refine_diff_density_min -0.421
_refine_diff_density_rms 0.057
_refine_ls_extinction_method none
_refine_ls_goodness_of_fit_ref 1.018
_refine_ls_hydrogen_treatment mixed
_refine_ls_matrix_type full
_refine_ls_number_parameters 321
_refine_ls_number_reflns 3012
_refine_ls_number_restraints 0
_refine_ls_restrained_S_all 1.018
_refine_ls_R_factor_all 0.0984
_refine_ls_R_factor_gt 0.0574
_refine_ls_shift/su_max 0.126
_refine_ls_shift/su_mean 0.008
_refine_ls_structure_factor_coef Fsqd
_refine_ls_weighting_details 'calc w=1/[\s^2^(Fo^2^)+(0.0693P)^2^+33.8954P] where P=(Fo^2^+2Fc^2^)/3'
_refine_ls_weighting_scheme calc
_refine_ls_wR_factor_gt 0.1294
_refine_ls_wR_factor_ref 0.1555
_reflns_number_gt 2029
_reflns_number_total 3012
_reflns_threshold_expression >2sigma(I)
_cod_data_source_file b403858b.txt
_cod_data_source_block (DNTPM).(THF)
_cod_original_cell_volume 9517(3)
_cod_original_sg_symbol_H-M R-3
_cod_database_code 7204873

loop_
_symmetry_equiv_pos_as_xyz
'x, y, z'
'-y, x-y, z'
'-x+y, -x, z'
'x+2/3, y+1/3, z+1/3'
'-y+2/3, x-y+1/3, z+1/3'
'-x+y+2/3, -x+1/3, z+1/3'
'x+1/3, y+2/3, z+2/3'
'-y+1/3, x-y+2/3, z+2/3'
'-x+y+1/3, -x+2/3, z+2/3'
'-x, -y, -z'
'y, -x+y, -z'
'x-y, x, -z'
'-x+2/3, -y+1/3, -z+1/3'
'y+2/3, -x+y+1/3, -z+1/3'
'x-y+2/3, x+1/3, -z+1/3'
'-x+1/3, -y+2/3, -z+2/3'
'y+1/3, -x+y+2/3, -z+2/3'
'x-y+1/3, x+2/3, -z+2/3'

loop_
_atom_site_label
_atom_site_type_symbol
_atom_site_fract_x
_atom_site_fract_y
_atom_site_fract_z
_atom_site_U_iso_or_equiv
_atom_site_adp_type
_atom_site_occupancy
_atom_site_symmetry_multiplicity
_atom_site_calc_flag
_atom_site_refinement_flags
_atom_site_disorder_assembly
_atom_site_disorder_group
O4 O 0.76298(15) 0.22690(14) 0.14398(10) 0.0416(7) Uani 1 1 d . . .
O3 O 0.81068(17) 0.22826(15) 0.06676(11) 0.0515(8) Uani 1 1 d . . .
N1 N 0.77935(17) 0.19707(16) 0.10858(13) 0.0345(8) Uani 1 1 d . . .
C26 C 0.75483(18) -0.12885(18) 0.10462(12) 0.0241(8) Uani 1 1 d . . .
C25 C 0.7691(2) -0.21825(19) 0.05189(13) 0.0291(9) Uani 1 1 d . . .
H25A H 0.7478 -0.2637 0.0347 0.035 Uiso 1 1 calc R . .
C24 C 0.71676(18) 0.01439(18) 0.17258(13) 0.0271(8) Uani 1 1 d . . .
H24A H 0.6956 -0.0093 0.2045 0.033 Uiso 1 1 calc R . .
O2 O 0.69844(18) -0.27029(17) 0.35900(11) 0.0552(8) Uani 1 1 d . . .
C23 C 0.76345(18) 0.01348(19) 0.08566(13) 0.0273(8) Uani 1 1 d . . .
H23A H 0.7737 -0.0109 0.0590 0.033 Uiso 1 1 calc R . .
C22 C 0.76265(18) 0.12086(17) 0.11694(14) 0.0247(8) Uani 1 1 d . . .
C21 C 0.7333(2) -0.18083(19) 0.29355(13) 0.0304(9) Uani 1 1 d . . .
C20 C 0.67245(18) -0.20443(18) 0.21001(13) 0.0254(8) Uani 1 1 d . . .
H20A H 0.6378 -0.2374 0.1860 0.030 Uiso 1 1 calc R . .
C19 C 0.71561(18) -0.12993(18) 0.19559(12) 0.0230(8) Uani 1 1 d . . .
C18 C 0.72463(19) -0.19678(19) 0.07917(13) 0.0271(8) Uani 1 1 d . . .
H18A H 0.6739 -0.2286 0.0803 0.033 Uiso 1 1 calc R . .
C17 C 0.5715(2) -0.15526(19) 0.16043(14) 0.0300(8) Uani 1 1 d . . .
H17A H 0.5855 -0.1446 0.1959 0.036 Uiso 1 1 calc R . .
C16 C 0.73305(18) -0.02289(18) 0.13335(13) 0.0240(8) Uani 1 1 d . . .
C15 C 0.70775(17) -0.10642(17) 0.13894(12) 0.0221(8) Uani 1 1 d . . .
N2 N 0.7434(2) -0.20681(19) 0.34571(12) 0.0401(8) Uani 1 1 d . . .
C13 C 0.83182(19) -0.0836(2) 0.10421(14) 0.0313(9) Uani 1 1 d . . .
H13A H 0.8536 -0.0387 0.1222 0.038 Uiso 1 1 calc R . .
C12 C 0.62493(18) -0.14318(18) 0.12204(13) 0.0255(8) Uani 1 1 d . . .
C11 C 0.8443(2) -0.1721(2) 0.05050(14) 0.0331(9) Uani 1 1 d . . .
H11A H 0.8739 -0.1858 0.0318 0.040 Uiso 1 1 calc R . .
C10 C 0.77899(18) 0.08573(18) 0.07691(13) 0.0270(8) Uani 1 1 d . . .
H10A H 0.7998 0.1097 0.0450 0.032 Uiso 1 1 calc R . .
C9 C 0.68009(19) -0.23023(19) 0.25905(13) 0.0273(8) Uani 1 1 d . . .
H9A H 0.6502 -0.2795 0.2685 0.033 Uiso 1 1 calc R . .
O1 O 0.79627(19) -0.16468(17) 0.37339(11) 0.0605(9) Uani 1 1 d . . .
C8 C 0.8758(2) -0.1052(2) 0.07702(15) 0.0367(9) Uani 1 1 d . . .
H8A H 0.9268 -0.0745 0.0767 0.044 Uiso 1 1 calc R . .
C7 C 0.6035(2) -0.15653(19) 0.06912(14) 0.0314(9) Uani 1 1 d . . .
H7A H 0.6384 -0.1464 0.0427 0.038 Uiso 1 1 calc R . .
C6 C 0.73174(18) 0.08609(18) 0.16445(13) 0.0271(8) Uani 1 1 d . . .
H6A H 0.7210 0.1106 0.1908 0.033 Uiso 1 1 calc R . .
C5 C 0.4771(2) -0.1980(2) 0.09418(17) 0.0425(10) Uani 1 1 d . . .
H5A H 0.4278 -0.2169 0.0848 0.051 Uiso 1 1 calc R . .
C4 C 0.7784(2) -0.1074(2) 0.28044(15) 0.0437(11) Uani 1 1 d . . .
H4A H 0.8144 -0.0752 0.3041 0.052 Uiso 1 1 calc R . .
C3 C 0.7691(2) -0.0824(2) 0.23143(14) 0.0380(10) Uani 1 1 d . . .
H3A H 0.7991 -0.0330 0.2224 0.046 Uiso 1 1 calc R . .
C2 C 0.4980(2) -0.1828(2) 0.14649(16) 0.0380(10) Uani 1 1 d . . .
H2A H 0.4632 -0.1910 0.1726 0.046 Uiso 1 1 calc R . .
C1 C 0.5291(2) -0.1852(2) 0.05535(17) 0.0413(10) Uani 1 1 d . . .
H1A H 0.5147 -0.1957 0.0199 0.050 Uiso 1 1 calc R . .
O5W O 0.3333 -0.3333 -0.0121(5) 0.251(8) Uani 1 3 d S . .
C27 C 1.016(12) 0.027(10) 0.2171(19) 0.82(12) Uani 0.50 1 d P . 1
C27A C 0.9620(12) -0.0106(14) 0.2381(8) 0.119(9) Uani 0.50 1 d P . 2
O6 O 1.027(10) 0.022(7) 0.262(6) 1.8(3) Uani 0.40 1 d P . 1
O6A O 0.9658(6) 0.0350(5) 0.2820(4) 0.132(4) Uani 0.60 1 d P . 2

loop_
_atom_site_aniso_label
_atom_site_aniso_U_11
_atom_site_aniso_U_22
_atom_site_aniso_U_33
_atom_site_aniso_U_23
_atom_site_aniso_U_13
_atom_site_aniso_U_12
O4 0.0487(17) 0.0314(15) 0.0469(17) -0.0026(12) 0.0047(13) 0.0217(14)
O3 0.076(2) 0.0373(16) 0.0376(17) 0.0102(13) 0.0075(15) 0.0258(16)
N1 0.0357(19) 0.0265(18) 0.0364(19) 0.0019(15) 0.0004(15) 0.0119(15)
C26 0.031(2) 0.026(2) 0.0167(17) 0.0016(14) 0.0000(14) 0.0156(17)
C25 0.045(2) 0.028(2) 0.0225(19) 0.0000(15) -0.0008(16) 0.0245(19)
C24 0.031(2) 0.0209(19) 0.0259(19) 0.0035(15) 0.0034(15) 0.0099(16)
O2 0.073(2) 0.052(2) 0.0442(18) 0.0247(15) 0.0109(15) 0.0345(18)
C23 0.032(2) 0.030(2) 0.023(2) -0.0018(15) 0.0014(15) 0.0181(17)
C22 0.0202(18) 0.0186(19) 0.033(2) 0.0010(15) -0.0022(15) 0.0077(15)
C21 0.048(2) 0.032(2) 0.0185(19) 0.0049(15) 0.0015(16) 0.025(2)
C20 0.0214(19) 0.0226(19) 0.035(2) -0.0002(15) 0.0002(15) 0.0131(16)
C19 0.0246(19) 0.0235(19) 0.0234(19) 0.0008(14) 0.0042(14) 0.0140(16)
C18 0.028(2) 0.030(2) 0.0239(19) 0.0012(15) -0.0018(15) 0.0149(17)
C17 0.035(2) 0.026(2) 0.034(2) 0.0027(15) 0.0019(16) 0.0184(18)
C16 0.0249(19) 0.0230(19) 0.0215(18) -0.0004(15) -0.0018(14) 0.0100(16)
C15 0.0234(18) 0.0178(18) 0.0214(18) 0.0015(13) 0.0008(14) 0.0074(15)
N2 0.061(2) 0.042(2) 0.0290(19) 0.0054(17) 0.0054(17) 0.034(2)
C13 0.029(2) 0.030(2) 0.034(2) -0.0003(16) -0.0016(16) 0.0141(18)
C12 0.028(2) 0.0197(18) 0.030(2) 0.0003(14) -0.0007(15) 0.0128(16)
C11 0.040(2) 0.045(2) 0.030(2) 0.0053(17) 0.0068(17) 0.032(2)
C10 0.028(2) 0.028(2) 0.024(2) 0.0078(15) 0.0050(15) 0.0143(17)
C9 0.028(2) 0.027(2) 0.029(2) 0.0077(15) 0.0064(16) 0.0161(17)
O1 0.091(3) 0.054(2) 0.0346(17) -0.0046(14) -0.0210(17) 0.0355(19)
C8 0.023(2) 0.040(2) 0.045(2) 0.0066(19) 0.0019(17) 0.0150(18)
C7 0.033(2) 0.033(2) 0.033(2) -0.0036(16) -0.0050(16) 0.0198(18)
C6 0.0245(19) 0.029(2) 0.026(2) -0.0076(15) -0.0015(15) 0.0126(17)
C5 0.030(2) 0.036(2) 0.065(3) 0.005(2) -0.004(2) 0.0186(19)
C4 0.061(3) 0.033(2) 0.031(2) -0.0025(17) -0.0159(19) 0.019(2)
C3 0.050(2) 0.023(2) 0.030(2) 0.0033(16) -0.0080(18) 0.0101(19)
C2 0.034(2) 0.035(2) 0.050(3) 0.0120(18) 0.0071(19) 0.022(2)
C1 0.044(3) 0.042(2) 0.045(2) -0.0078(19) -0.015(2) 0.027(2)
O5W 0.326(14) 0.326(14) 0.101(9) 0.000 0.000 0.163(7)
C27 1.4(3) 1.5(4) 0.21(4) 0.34(13) 0.18(14) 1.2(3)
C27A 0.139(16) 0.195(19) 0.093(14) -0.107(15) -0.106(12) 0.137(18)
O6 1.9(4) 1.3(3) 1.6(3) 1.3(3) -0.4(3) 0.3(3)
O6A 0.186(9) 0.104(6) 0.132(8) 0.037(6) 0.100(7) 0.092(7)

loop_
_atom_type_symbol
_atom_type_description
_atom_type_scat_dispersion_real
_atom_type_scat_dispersion_imag
_atom_type_scat_source
C C 0.0033 0.0016 'International Tables Vol C Tables 4.2.6.8 and 6.1.1.4'
H H 0.0000 0.0000 'International Tables Vol C Tables 4.2.6.8 and 6.1.1.4'
N N 0.0061 0.0033 'International Tables Vol C Tables 4.2.6.8 and 6.1.1.4'
O O 0.0106 0.0060 'International Tables Vol C Tables 4.2.6.8 and 6.1.1.4'

loop_
_geom_angle_atom_site_label_1
_geom_angle_atom_site_label_2
_geom_angle_atom_site_label_3
_geom_angle
_geom_angle_site_symmetry_1
_geom_angle_site_symmetry_3
_geom_angle_publ_flag
O4 N1 O3 123.7(3) . . ?
O4 N1 C22 118.2(3) . . ?
O3 N1 C22 118.0(3) . . ?
C18 C26 C13 118.0(3) . . ?
C18 C26 C15 122.3(3) . . ?
C13 C26 C15 119.3(3) . . ?
C11 C25 C18 119.9(3) . . ?
C6 C24 C16 120.8(3) . . ?
C16 C23 C10 121.5(3) . . ?
C6 C22 C10 121.6(3) . . ?
C6 C22 N1 119.4(3) . . ?
C10 C22 N1 119.0(3) . . ?
C4 C21 C9 121.9(3) . . ?
C4 C21 N2 118.6(3) . . ?
C9 C21 N2 119.5(3) . . ?
C9 C20 C19 121.8(3) . . ?
C3 C19 C20 117.9(3) . . ?
C3 C19 C15 123.0(3) . . ?
C20 C19 C15 118.7(3) . . ?
C26 C18 C25 121.3(3) . . ?
C2 C17 C12 121.2(3) . . ?
C23 C16 C24 118.3(3) . . ?
C23 C16 C15 119.8(3) . . ?
C24 C16 C15 121.3(3) . . ?
C19 C15 C26 103.4(2) . . ?
C19 C15 C16 114.2(3) . . ?
C26 C15 C16 112.3(3) . . ?
C19 C15 C12 111.3(3) . . ?
C26 C15 C12 114.6(3) . . ?
C16 C15 C12 101.5(2) . . ?
O1 N2 O2 123.3(3) . . ?
O1 N2 C21 118.8(3) . . ?
O2 N2 C21 117.8(3) . . ?
C8 C13 C26 120.4(3) . . ?
C7 C12 C17 118.4(3) . . ?
C7 C12 C15 121.8(3) . . ?
C17 C12 C15 119.3(3) . . ?
C25 C11 C8 119.8(3) . . ?
C22 C10 C23 118.3(3) . . ?
C21 C9 C20 118.2(3) . . ?
C11 C8 C13 120.5(3) . . ?
C12 C7 C1 120.1(3) . . ?
C22 C6 C24 119.4(3) . . ?
C2 C5 C1 120.0(4) . . ?
C21 C4 C3 118.9(3) . . ?
C4 C3 C19 121.2(3) . . ?
C5 C2 C17 119.8(4) . . ?
C5 C1 C7 120.4(4) . . ?
O6 O5W O6 34(9) 9_654 8_534 ?
O6 O5W O6 34(9) 9_654 7_444 ?
O6 O5W O6 34(9) 8_534 7_444 ?
O6 O5W O6A 34(6) 9_654 8_534 ?
O6 O5W O6A 57(7) 8_534 8_534 ?
O6 O5W O6A 68(5) 7_444 8_534 ?
O6 O5W O6A 57(7) 9_654 9_654 ?
O6 O5W O6A 68(5) 8_534 9_654 ?
O6 O5W O6A 34(6) 7_444 9_654 ?
O6A O5W O6A 85.8(7) 8_534 9_654 ?
O6 O5W O6A 68(5) 9_654 7_444 ?
O6 O5W O6A 34(6) 8_534 7_444 ?
O6 O5W O6A 57(7) 7_444 7_444 ?
O6A O5W O6A 85.8(7) 8_534 7_444 ?
O6A O5W O6A 85.8(7) 9_654 7_444 ?
C27 C27 C27 60.00(7) 3_765 2_645 ?
C27 C27 O6 81(10) 3_765 . ?
C27 C27 O6 95(10) 2_645 . ?
C27 C27 O6 84(10) 3_765 2_645 ?
C27 C27 O6 60(10) 2_645 2_645 ?
O6 C27 O6 42(10) . 2_645 ?
C27 C27 O6 51(8) 3_765 3_765 ?
C27 C27 O6 62(10) 2_645 3_765 ?
O6 C27 O6 37(10) . 3_765 ?
O6 C27 O6 37(9) 2_645 3_765 ?
C27A C27A C27A 60.004(5) 2_645 3_765 ?
C27A C27A O6A 114.3(13) 2_645 . ?
C27A C27A O6A 77(2) 3_765 . ?
C27A C27A O6A 56.7(11) 2_645 2_645 ?
C27A C27A O6A 99.9(9) 3_765 2_645 ?
O6A C27A O6A 88.4(14) . 2_645 ?
O6 O6 O6 60.00(4) 3_765 2_645 ?
O6 O6 C27 92(10) 3_765 . ?
O6 O6 C27 79(10) 2_645 . ?
O6 O6 O5W 73(5) 3_765 4 ?
O6 O6 O5W 73(5) 2_645 4 ?
C27 O6 O5W 152(10) . 4 ?
O6 O6 C27 59(9) 3_765 3_765 ?
O6 O6 C27 82(8) 2_645 3_765 ?
C27 O6 C27 39(10) . 3_765 ?
O5W O6 C27 132(10) 4 3_765 ?
O6 O6 C27 62(9) 3_765 2_645 ?
O6 O6 C27 51(9) 2_645 2_645 ?
C27 O6 C27 34(10) . 2_645 ?
O5W O6 C27 120(10) 4 2_645 ?
C27 O6 C27 34(10) 3_765 2_645 ?
C27A O6A O5W 93.3(9) . 4 ?
C27A O6A C27A 45.9(17) . 3_765 ?
O5W O6A C27A 84.8(9) 4 3_765 ?

loop_
_geom_bond_atom_site_label_1
_geom_bond_atom_site_label_2
_geom_bond_distance
_geom_bond_site_symmetry_2
_geom_bond_publ_flag
O4 N1 1.229(4) . ?
O3 N1 1.237(4) . ?
N1 C22 1.466(4) . ?
C26 C18 1.389(5) . ?
C26 C13 1.402(5) . ?
C26 C15 1.548(4) . ?
C25 C11 1.375(5) . ?
C25 C18 1.397(5) . ?
C24 C6 1.385(5) . ?
C24 C16 1.400(5) . ?
O2 N2 1.229(4) . ?
C23 C16 1.391(5) . ?
C23 C10 1.395(5) . ?
C22 C6 1.379(5) . ?
C22 C10 1.385(5) . ?
C21 C4 1.381(5) . ?
C21 C9 1.381(5) . ?
C21 N2 1.474(4) . ?
C20 C9 1.386(5) . ?
C20 C19 1.403(5) . ?
C19 C3 1.392(5) . ?
C19 C15 1.541(4) . ?
C17 C2 1.390(5) . ?
C17 C12 1.400(5) . ?
C16 C15 1.558(4) . ?
C15 C12 1.562(5) . ?
N2 O1 1.228(4) . ?
C13 C8 1.391(5) . ?
C12 C7 1.386(5) . ?
C11 C8 1.383(5) . ?
C7 C1 1.402(5) . ?
C5 C2 1.372(5) . ?
C5 C1 1.385(6) . ?
C4 C3 1.389(5) . ?
O5W O6 1.57(14) 9_654 ?
O5W O6 1.57(14) 8_534 ?
O5W O6 1.57(14) 7_444 ?
O5W O6A 1.595(12) 8_534 ?
O5W O6A 1.595(12) 9_654 ?
O5W O6A 1.596(12) 7_444 ?
C27 C27 0.8(3) 3_765 ?
C27 C27 0.8(4) 2_645 ?
C27 O6 1.17(12) . ?
C27 O6 1.34(19) 2_645 ?
C27 O6 1.51(16) 3_765 ?
C27A C27A 1.23(3) 2_645 ?
C27A C27A 1.23(3) 3_765 ?
C27A O6A 1.43(2) . ?
C27A O6A 1.67(2) 2_645 ?
O6 O6 0.9(3) 3_765 ?
O6 O6 0.9(3) 2_645 ?
O6 O5W 1.57(14) 4 ?
O6 C27 1.34(19) 3_765 ?
O6 C27 1.51(16) 2_645 ?
O6A O5W 1.595(12) 4 ?
O6A C27A 1.67(2) 3_765 ?
